data_1517835
loop_
_publ_author_name
'Foy, Justin T.'
'Ray, Debdas'
'Aprahamian, Ivan'

_publ_section_title
;
 Regulating signal enhancement with coordination-coupled deprotonation of
 a hydrazone switch
;
_journal_issue 1
_journal_name_full 'Chem. Sci.'
_journal_page_first 209
_journal_paper_doi 10.1039/C4SC02882A
_journal_volume 6
_journal_year 2015
_chemical_formula_moiety '(C18 H19 N6 O3 Zn), 0.5(C2 H3 N), (Cl O4)'
_chemical_formula_sum 'C19 H20.5 Cl N6.5 O7 Zn'
_chemical_formula_weight 552.74
_space_group_IT_number 15
_symmetry_cell_setting monoclinic
_symmetry_Int_Tables_number 15
_symmetry_space_group_name_Hall '-C 2yc'
_symmetry_space_group_name_H-M 'C 1 2/c 1'
_atom_sites_solution_hydrogens geom
_atom_sites_solution_primary direct
_atom_sites_solution_secondary difmap
_audit_creation_method SHELXL-97
_cell_angle_alpha 90.00
_cell_angle_beta 102.9420(10)
_cell_angle_gamma 90.00
_cell_formula_units_Z 8
_cell_length_a 22.782(2)
_cell_length_b 7.5608(8)
_cell_length_c 26.996(3)
_cell_measurement_reflns_used 4025
_cell_measurement_temperature 173(2)
_cell_measurement_theta_max 24.43
_cell_measurement_theta_min 2.65
_cell_volume 4531.9(8)
_computing_cell_refinement 'APEX2 (BRUKER, V2010.11-3, 2010)'
_computing_data_collection 'COSMO (BRUKER, V1.61, 2009)'
_computing_data_reduction 'SAINT (BRUKER, V7.68A, 2010)'
_computing_molecular_graphics 'SHELXTL (Sheldrick, Acta Cryst. A64 2008, 112-122)'
_computing_publication_material 'SHELXTL (Sheldrick, Acta Cryst. A64 2008, 112-122)'
_computing_structure_refinement 'SHELXL (Sheldrick, Acta Cryst. A64 2008, 112-122)'
_computing_structure_solution 'SHELXS (Sheldrick, Acta Cryst. A64 2008, 112-122)'
_diffrn_ambient_temperature 173(2)
_diffrn_detector_area_resol_mean 836.6
_diffrn_measured_fraction_theta_full 0.998
_diffrn_measured_fraction_theta_max 0.998
_diffrn_measurement_device_type 'Bruker APEX-II CCD'
_diffrn_measurement_method '\w,and/f 0.5 deg'
_diffrn_radiation_monochromator graphite
_diffrn_radiation_probe x-ray
_diffrn_radiation_type MoK\a
_diffrn_radiation_wavelength 0.71073
_diffrn_reflns_av_R_equivalents 0.0710
_diffrn_reflns_av_sigmaI/netI 0.0647
_diffrn_reflns_limit_h_max 27
_diffrn_reflns_limit_h_min -27
_diffrn_reflns_limit_k_max 9
_diffrn_reflns_limit_k_min -9
_diffrn_reflns_limit_l_max 32
_diffrn_reflns_limit_l_min -32
_diffrn_reflns_number 18054
_diffrn_reflns_theta_full 25.59
_diffrn_reflns_theta_max 25.59
_diffrn_reflns_theta_min 1.83
_diffrn_source 'fine-focus sealed tube'
_exptl_absorpt_coefficient_mu 1.258
_exptl_absorpt_correction_T_max 0.9386
_exptl_absorpt_correction_T_min 0.5930
_exptl_absorpt_correction_type multi-scan
_exptl_absorpt_process_details SADABS
_exptl_crystal_colour yellow
_exptl_crystal_density_diffrn 1.620
_exptl_crystal_density_method 'not measured'
_exptl_crystal_description needle
_exptl_crystal_F_000 2264
_exptl_crystal_size_max 0.46
_exptl_crystal_size_mid 0.07
_exptl_crystal_size_min 0.05
_refine_diff_density_max 0.552
_refine_diff_density_min -0.431
_refine_diff_density_rms 0.086
_refine_ls_extinction_method none
_refine_ls_goodness_of_fit_ref 1.023
_refine_ls_hydrogen_treatment mixed
_refine_ls_matrix_type full
_refine_ls_number_parameters 352
_refine_ls_number_reflns 4252
_refine_ls_number_restraints 54
_refine_ls_restrained_S_all 1.118
_refine_ls_R_factor_all 0.1222
_refine_ls_R_factor_gt 0.0678
_refine_ls_shift/su_max 0.000
_refine_ls_shift/su_mean 0.000
_refine_ls_structure_factor_coef Fsqd
_refine_ls_weighting_details 'calc w=1/[\s^2^(Fo^2^)+(0.0841P)^2^+16.4842P] where P=(Fo^2^+2Fc^2^)/3'
_refine_ls_weighting_scheme calc
_refine_ls_wR_factor_gt 0.1595
_refine_ls_wR_factor_ref 0.1888
_reflns_number_gt 2524
_reflns_number_total 4252
_reflns_threshold_expression >2sigma(I)
_cod_data_source_file c4sc02882a2.cif
_cod_data_source_block ia5111_0m
_cod_depositor_comments
;
The following automatic conversions were performed:

'_exptl_absorpt_correction_type' value 'Multi-scan' changed to
'multi-scan' according to
/usr/data/users/saulius/crontab/automatic-downloads/rss-feeds/RSC/lib/dictionaries/cif_core.dic
dictionary named 'cif_core.dic' version 2.4.2 from
2011-04-26.

'_refine_ls_hydrogen_treatment' value 'Mixed' changed to
'mixed' according to
/usr/data/users/saulius/crontab/automatic-downloads/rss-feeds/RSC/lib/dictionaries/cif_core.dic
dictionary named 'cif_core.dic' version 2.4.2 from 2011-04-26.

Automatic conversion script
Id: cif_fix_values 2827 2014-09-09 07:05:25Z andrius 

 Adding full bibliography for 1517834--1517835.cif.
;
_cod_original_sg_symbol_H-M 'C 2/c'
_cod_original_formula_sum 'C19 H20.50 Cl N6.50 O7 Zn'
_cod_database_code 1517835
_contact_crystallographer_name 'Richard Staples'
_contact_crystallographer_email staples@chemistry.msu.com

loop_
_symmetry_equiv_pos_as_xyz
'x, y, z'
'-x, y, -z+1/2'
'x+1/2, y+1/2, z'
'-x+1/2, y+1/2, -z+1/2'
'-x, -y, -z'
'x, -y, z-1/2'
'-x+1/2, -y+1/2, -z'
'x+1/2, -y+1/2, z-1/2'

loop_
_atom_site_label
_atom_site_type_symbol
_atom_site_fract_x
_atom_site_fract_y
_atom_site_fract_z
_atom_site_U_iso_or_equiv
_atom_site_adp_type
_atom_site_occupancy
_atom_site_symmetry_multiplicity
_atom_site_calc_flag
_atom_site_refinement_flags
_atom_site_disorder_assembly
_atom_site_disorder_group
Zn1 Zn 0.02965(3) 0.67855(11) 0.44701(3) 0.0512(3) Uani 1 1 d . . .
O1W O 0.0550(3) 0.8625(7) 0.40132(19) 0.0745(16) Uani 1 1 d D . .
H1W H 0.080(3) 0.837(10) 0.383(2) 0.089 Uiso 1 1 d D . .
H2W H 0.028(3) 0.939(9) 0.385(2) 0.089 Uiso 1 1 d D . .
O1 O 0.1243(3) 0.8306(9) 0.65238(19) 0.105(2) Uani 1 1 d . . .
O2 O 0.0300(3) 0.9164(8) 0.64398(16) 0.0735(15) Uani 1 1 d . . .
N1 N -0.0155(2) 0.7642(7) 0.50024(18) 0.0459(13) Uani 1 1 d . . .
N2 N 0.0037(2) 0.8141(7) 0.54751(18) 0.0476(13) Uani 1 1 d . . .
N3 N -0.0599(3) 0.6653(8) 0.4048(2) 0.0618(16) Uani 1 1 d . . .
N4 N 0.1035(2) 0.6675(8) 0.5027(2) 0.0528(14) Uani 1 1 d . . .
N5 N 0.1668(3) 0.7074(10) 0.5760(3) 0.075(2) Uani 1 1 d . . .
H5A H 0.180(3) 0.750(10) 0.607(3) 0.07(2) Uiso 1 1 d . . .
N6 N 0.0577(3) 0.4751(9) 0.4026(2) 0.0623(16) Uani 1 1 d . . .
C1 C 0.0602(3) 0.7962(9) 0.5716(2) 0.0500(17) Uani 1 1 d . . .
C2 C 0.0688(4) 0.8539(10) 0.6251(2) 0.064(2) Uani 1 1 d . . .
C3 C 0.1332(7) 0.8838(19) 0.7059(3) 0.187(8) Uani 1 1 d . . .
H3A H 0.1368 1.0143 0.7079 0.224 Uiso 1 1 calc R . .
H3B H 0.0970 0.8502 0.7182 0.224 Uiso 1 1 calc R . .
C4 C 0.1781(7) 0.8184(17) 0.7348(3) 0.160(6) Uani 1 1 d . . .
H4A H 0.1807 0.8615 0.7695 0.240 Uiso 1 1 calc R . .
H4B H 0.2145 0.8528 0.7236 0.240 Uiso 1 1 calc R . .
H4C H 0.1745 0.6892 0.7343 0.240 Uiso 1 1 calc R . .
C5 C -0.0780(3) 0.7907(9) 0.4810(3) 0.0535(18) Uani 1 1 d . . .
C6 C -0.1177(3) 0.8630(11) 0.5071(3) 0.072(2) Uani 1 1 d . . .
H6A H -0.1037 0.8998 0.5413 0.086 Uiso 1 1 calc R . .
C7 C -0.1785(4) 0.8825(13) 0.4834(5) 0.101(3) Uani 1 1 d . . .
H7A H -0.2054 0.9312 0.5021 0.122 Uiso 1 1 calc R . .
C8 C -0.2000(4) 0.8333(14) 0.4343(6) 0.123(5) Uani 1 1 d . . .
H8A H -0.2414 0.8495 0.4189 0.148 Uiso 1 1 calc R . .
C9 C -0.1614(4) 0.7586(13) 0.4064(4) 0.098(3) Uani 1 1 d . . .
C10 C -0.0996(3) 0.7366(11) 0.4295(3) 0.067(2) Uani 1 1 d . . .
C11 C -0.0796(4) 0.6153(12) 0.3567(3) 0.085(3) Uani 1 1 d . . .
H11A H -0.0518 0.5657 0.3391 0.101 Uiso 1 1 calc R . .
C12 C -0.1392(6) 0.6331(17) 0.3314(4) 0.128(5) Uani 1 1 d . . .
H12A H -0.1519 0.5940 0.2972 0.153 Uiso 1 1 calc R . .
C13 C -0.1788(6) 0.7046(16) 0.3549(5) 0.128(5) Uani 1 1 d . . .
H13A H -0.2193 0.7199 0.3369 0.154 Uiso 1 1 calc R . .
C14 C 0.1085(3) 0.7241(9) 0.5508(2) 0.0489(16) Uani 1 1 d . . .
C15 C 0.1605(3) 0.6177(11) 0.4989(3) 0.069(2) Uani 1 1 d . . .
H15A H 0.1706 0.5723 0.4691 0.083 Uiso 1 1 calc R . .
C16 C 0.1996(4) 0.6427(12) 0.5435(4) 0.086(3) Uani 1 1 d . . .
H16A H 0.2416 0.6199 0.5510 0.104 Uiso 1 1 calc R . .
C17 C 0.0767(3) 0.3869(11) 0.3764(3) 0.061(2) Uani 1 1 d . . .
C18 C 0.0999(4) 0.2751(12) 0.3420(3) 0.088(3) Uani 1 1 d . . .
H18A H 0.1286 0.1904 0.3615 0.132 Uiso 1 1 calc R . .
H18B H 0.1203 0.3481 0.3210 0.132 Uiso 1 1 calc R . .
H18C H 0.0666 0.2110 0.3201 0.132 Uiso 1 1 calc R . .
N1S N 0.0000 0.493(2) 0.2500 0.108(4) Uani 1 2 d S . .
C1S C 0.0000 0.641(3) 0.2500 0.084(5) Uani 1 2 d S . .
C2S C 0.0000 0.827(2) 0.2500 0.104(5) Uani 1 2 d S . .
H2S1 H -0.0231 0.8699 0.2741 0.155 Uiso 0.50 1 calc PR . .
H2S2 H -0.0184 0.8699 0.2158 0.155 Uiso 0.50 1 calc PR . .
H2S3 H 0.0415 0.8699 0.2601 0.155 Uiso 0.50 1 calc PR . .
Cl1 Cl 0.17969(8) 0.7540(3) 0.33506(7) 0.0696(6) Uani 1 1 d D . .
O3A O 0.1569(6) 0.8698(17) 0.3714(6) 0.125(5) Uani 0.50 1 d PD A 1
O4A O 0.1353(6) 0.749(3) 0.2952(5) 0.204(14) Uani 0.50 1 d PD A 1
O5A O 0.1959(9) 0.6049(18) 0.3608(8) 0.150(12) Uani 0.50 1 d PD A 1
O3B O 0.1258(5) 0.825(2) 0.3263(7) 0.126(6) Uani 0.50 1 d PD A 2
O4B O 0.1775(9) 0.620(2) 0.2964(7) 0.197(12) Uani 0.50 1 d PD A 2
O5B O 0.1910(8) 0.655(2) 0.3793(6) 0.137(11) Uani 0.50 1 d PD A 2
O6 O 0.2290(3) 0.8560(9) 0.3325(3) 0.118(3) Uani 1 1 d D A .

loop_
_atom_site_aniso_label
_atom_site_aniso_U_11
_atom_site_aniso_U_22
_atom_site_aniso_U_33
_atom_site_aniso_U_23
_atom_site_aniso_U_13
_atom_site_aniso_U_12
Zn1 0.0495(5) 0.0777(6) 0.0286(4) 0.0003(4) 0.0133(3) -0.0036(4)
O1W 0.102(4) 0.076(4) 0.061(3) 0.018(3) 0.051(3) 0.018(3)
O1 0.120(5) 0.131(5) 0.042(3) -0.026(3) -0.030(3) 0.060(4)
O2 0.101(4) 0.093(4) 0.032(2) -0.002(3) 0.025(3) 0.016(3)
N1 0.042(3) 0.066(4) 0.030(3) 0.003(2) 0.011(2) -0.003(3)
N2 0.049(3) 0.067(4) 0.031(3) 0.009(3) 0.016(2) 0.000(3)
N3 0.061(4) 0.080(4) 0.038(3) -0.001(3) -0.002(3) -0.006(3)
N4 0.045(3) 0.071(4) 0.045(3) -0.003(3) 0.014(2) 0.003(3)
N5 0.052(4) 0.099(6) 0.063(4) -0.023(4) -0.013(3) 0.021(4)
N6 0.075(4) 0.079(5) 0.038(3) -0.001(3) 0.024(3) -0.005(3)
C1 0.053(4) 0.067(5) 0.029(3) 0.004(3) 0.007(3) 0.009(3)
C2 0.086(6) 0.069(6) 0.031(4) 0.007(3) 0.001(4) 0.015(4)
C3 0.244(15) 0.206(14) 0.056(6) -0.067(7) -0.082(8) 0.150(12)
C4 0.232(15) 0.189(13) 0.040(5) -0.031(7) -0.010(7) 0.103(12)
C5 0.041(4) 0.066(5) 0.052(4) 0.004(4) 0.008(3) -0.002(3)
C6 0.047(4) 0.083(6) 0.088(6) -0.009(5) 0.019(4) 0.002(4)
C7 0.042(5) 0.090(7) 0.169(11) -0.033(7) 0.018(6) 0.006(5)
C8 0.045(5) 0.106(9) 0.201(14) -0.035(9) -0.011(7) 0.006(5)
C9 0.067(6) 0.083(7) 0.118(9) -0.012(6) -0.032(6) 0.001(5)
C10 0.049(4) 0.069(5) 0.076(6) 0.005(4) -0.004(4) -0.003(4)
C11 0.099(7) 0.098(7) 0.042(4) -0.003(4) -0.015(4) -0.013(5)
C12 0.152(12) 0.119(10) 0.073(7) -0.006(7) -0.058(8) -0.001(9)
C13 0.100(9) 0.101(9) 0.143(12) -0.019(8) -0.061(8) 0.006(7)
C14 0.040(4) 0.061(5) 0.043(4) 0.001(3) 0.003(3) -0.001(3)
C15 0.041(4) 0.095(6) 0.073(5) -0.020(5) 0.016(4) 0.005(4)
C16 0.044(4) 0.106(7) 0.103(7) -0.033(6) 0.003(5) 0.011(4)
C17 0.073(5) 0.071(5) 0.043(4) 0.001(4) 0.026(4) -0.017(4)
C18 0.118(7) 0.089(6) 0.074(6) -0.020(5) 0.058(5) -0.021(6)
N1S 0.112(10) 0.139(12) 0.074(8) 0.000 0.024(7) 0.000
C1S 0.062(8) 0.144(15) 0.042(6) 0.000 0.005(5) 0.000
C2S 0.072(9) 0.152(16) 0.077(9) 0.000 -0.004(7) 0.000
Cl1 0.0406(10) 0.1096(18) 0.0596(12) 0.0106(12) 0.0135(8) -0.0091(10)
O3A 0.083(10) 0.095(11) 0.198(18) 0.007(12) 0.032(11) 0.007(8)
O4A 0.069(11) 0.47(5) 0.058(10) -0.041(16) -0.026(8) -0.070(17)
O5A 0.160(19) 0.065(11) 0.19(3) -0.013(14) -0.024(17) 0.036(12)
O3B 0.057(8) 0.196(18) 0.124(14) -0.001(14) 0.017(9) 0.059(10)
O4B 0.197(19) 0.25(2) 0.184(19) -0.188(18) 0.125(17) -0.101(18)
O5B 0.17(2) 0.113(17) 0.089(11) 0.033(13) -0.048(11) -0.080(16)
O6 0.077(4) 0.159(7) 0.117(5) 0.025(5) 0.019(4) -0.038(4)

loop_
_atom_type_symbol
_atom_type_description
_atom_type_scat_dispersion_real
_atom_type_scat_dispersion_imag
_atom_type_scat_source
C C 0.0033 0.0016 'International Tables Vol C Tables 4.2.6.8 and 6.1.1.4'
H H 0.0000 0.0000 'International Tables Vol C Tables 4.2.6.8 and 6.1.1.4'
N N 0.0061 0.0033 'International Tables Vol C Tables 4.2.6.8 and 6.1.1.4'
O O 0.0106 0.0060 'International Tables Vol C Tables 4.2.6.8 and 6.1.1.4'
Cl Cl 0.1484 0.1585 'International Tables Vol C Tables 4.2.6.8 and 6.1.1.4'
Zn Zn 0.2839 1.4301 'International Tables Vol C Tables 4.2.6.8 and 6.1.1.4'

loop_
_geom_angle_atom_site_label_1
_geom_angle_atom_site_label_2
_geom_angle_atom_site_label_3
_geom_angle
N4 Zn1 O1W 100.4(2)
N4 Zn1 N1 87.5(2)
O1W Zn1 N1 117.7(2)
N4 Zn1 N3 163.7(2)
O1W Zn1 N3 94.4(2)
N1 Zn1 N3 79.5(2)
N4 Zn1 N6 94.9(2)
O1W Zn1 N6 89.5(2)
N1 Zn1 N6 151.8(2)
N3 Zn1 N6 92.2(2)
Zn1 O1W H1W 121(5)
Zn1 O1W H2W 119(5)
H1W O1W H2W 110(5)
C2 O1 C3 114.5(8)
N2 N1 C5 113.9(5)
N2 N1 Zn1 131.7(4)
C5 N1 Zn1 114.1(4)
N1 N2 C1 122.0(5)
C11 N3 C10 118.6(7)
C11 N3 Zn1 128.0(6)
C10 N3 Zn1 112.9(5)
C14 N4 C15 106.3(6)
C14 N4 Zn1 126.0(4)
C15 N4 Zn1 127.4(5)
C14 N5 C16 109.1(7)
C14 N5 H5A 121(5)
C16 N5 H5A 129(5)
C17 N6 Zn1 169.9(6)
N2 C1 C14 126.2(6)
N2 C1 C2 110.8(6)
C14 C1 C2 123.0(6)
O2 C2 O1 121.0(6)
O2 C2 C1 125.2(7)
O1 C2 C1 113.9(7)
C4 C3 O1 115.0(9)
C4 C3 H3A 108.5
O1 C3 H3A 108.5
C4 C3 H3B 108.5
O1 C3 H3B 108.5
H3A C3 H3B 107.5
C3 C4 H4A 109.5
C3 C4 H4B 109.5
H4A C4 H4B 109.5
C3 C4 H4C 109.5
H4A C4 H4C 109.5
H4B C4 H4C 109.5
C6 C5 N1 126.1(7)
C6 C5 C10 119.2(7)
N1 C5 C10 114.7(6)
C5 C6 C7 120.3(8)
C5 C6 H6A 119.8
C7 C6 H6A 119.8
C8 C7 C6 121.4(9)
C8 C7 H7A 119.3
C6 C7 H7A 119.3
C7 C8 C9 120.2(9)
C7 C8 H8A 119.9
C9 C8 H8A 119.9
C8 C9 C10 119.6(10)
C8 C9 C13 124.9(10)
C10 C9 C13 115.5(11)
N3 C10 C9 122.6(8)
N3 C10 C5 118.2(6)
C9 C10 C5 119.2(8)
N3 C11 C12 122.3(10)
N3 C11 H11A 118.9
C12 C11 H11A 118.9
C13 C12 C11 120.0(10)
C13 C12 H12A 120.0
C11 C12 H12A 120.0
C12 C13 C9 121.0(10)
C12 C13 H13A 119.5
C9 C13 H13A 119.5
N4 C14 N5 108.4(6)
N4 C14 C1 125.9(6)
N5 C14 C1 125.6(6)
C16 C15 N4 110.1(7)
C16 C15 H15A 125.0
N4 C15 H15A 125.0
C15 C16 N5 106.2(7)
C15 C16 H16A 126.9
N5 C16 H16A 126.9
N6 C17 C18 178.7(9)
C17 C18 H18A 109.5
C17 C18 H18B 109.5
H18A C18 H18B 109.5
C17 C18 H18C 109.5
H18A C18 H18C 109.5
H18B C18 H18C 109.5
N1S C1S C2S 180.000(10)
C1S C2S H2S1 109.5
C1S C2S H2S2 109.5
H2S1 C2S H2S2 109.5
C1S C2S H2S3 109.5
H2S1 C2S H2S3 109.5
H2S2 C2S H2S3 109.5
O4A Cl1 O3B 48.6(9)
O4A Cl1 O5A 118.8(10)
O3B Cl1 O5A 125.5(13)
O4A Cl1 O6 117.7(8)
O3B Cl1 O6 120.1(8)
O5A Cl1 O6 111.4(9)
O4A Cl1 O5B 131.3(12)
O3B Cl1 O5B 111.4(9)
O5A Cl1 O5B 27.9(14)
O6 Cl1 O5B 110.4(8)
O4A Cl1 O4B 59.4(12)
O3B Cl1 O4B 106.1(9)
O5A Cl1 O4B 75.2(13)
O6 Cl1 O4B 104.6(7)
O5B Cl1 O4B 102.4(9)
O4A Cl1 O3A 103.8(9)
O3B Cl1 O3A 55.2(8)
O5A Cl1 O3A 104.5(9)
O6 Cl1 O3A 96.4(6)
O5B Cl1 O3A 77.0(11)
O4B Cl1 O3A 157.5(8)

loop_
_geom_bond_atom_site_label_1
_geom_bond_atom_site_label_2
_geom_bond_distance
Zn1 N4 1.991(5)
Zn1 O1W 2.027(5)
Zn1 N1 2.050(5)
Zn1 N3 2.105(6)
Zn1 N6 2.133(6)
O1W H1W 0.87(2)
O1W H2W 0.88(2)
O1 C2 1.325(9)
O1 C3 1.470(10)
O2 C2 1.211(8)
N1 N2 1.308(7)
N1 C5 1.417(8)
N2 C1 1.314(8)
N3 C11 1.331(9)
N3 C10 1.350(10)
N4 C14 1.347(8)
N4 C15 1.376(8)
N5 C14 1.355(8)
N5 C16 1.363(11)
N5 H5A 0.89(7)
N6 C17 1.128(8)
C1 C14 1.450(9)
C1 C2 1.479(9)
C3 C4 1.241(13)
C3 H3A 0.9900
C3 H3B 0.9900
C4 H4A 0.9800
C4 H4B 0.9800
C4 H4C 0.9800
C5 C6 1.380(10)
C5 C10 1.425(10)
C6 C7 1.397(11)
C6 H6A 0.9500
C7 C8 1.359(15)
C7 H7A 0.9500
C8 C9 1.400(15)
C8 H8A 0.9500
C9 C10 1.416(11)
C9 C13 1.418(15)
C11 C12 1.383(14)
C11 H11A 0.9500
C12 C13 1.327(17)
C12 H12A 0.9500
C13 H13A 0.9500
C15 C16 1.340(11)
C15 H15A 0.9500
C16 H16A 0.9500
C17 C18 1.441(10)
C18 H18A 0.9800
C18 H18B 0.9800
C18 H18C 0.9800
N1S C1S 1.118(18)
C1S C2S 1.41(2)
C2S H2S1 0.9800
C2S H2S2 0.9800
C2S H2S3 0.9800
Cl1 O4A 1.301(9)
Cl1 O3B 1.312(9)
Cl1 O5A 1.332(11)
Cl1 O6 1.376(6)
Cl1 O5B 1.383(11)
Cl1 O4B 1.448(9)
Cl1 O3A 1.492(11)

loop_
_geom_hbond_atom_site_label_D
_geom_hbond_atom_site_label_H
_geom_hbond_atom_site_label_A
_geom_hbond_distance_DH
_geom_hbond_distance_HA
_geom_hbond_distance_DA
_geom_hbond_angle_DHA
O1W H1W O3A 0.87(2) 1.85(5) 2.624(12) 147(8)
O1W H1W O3B 0.87(2) 2.02(3) 2.872(16) 165(6)
O1W H2W O2 0.88(2) 1.36(6) 2.074(7) 135(7)
N5 H5A O1 0.89(7) 2.03(7) 2.636(9) 124(6)

loop_
_geom_torsion_atom_site_label_1
_geom_torsion_atom_site_label_2
_geom_torsion_atom_site_label_3
_geom_torsion_atom_site_label_4
_geom_torsion
N4 Zn1 N1 N2 9.7(6)
O1W Zn1 N1 N2 -90.7(6)
N3 Zn1 N1 N2 179.8(6)
N6 Zn1 N1 N2 105.3(6)
N4 Zn1 N1 C5 -177.4(5)
O1W Zn1 N1 C5 82.2(5)
N3 Zn1 N1 C5 -7.3(5)
N6 Zn1 N1 C5 -81.8(6)
C5 N1 N2 C1 178.8(6)
Zn1 N1 N2 C1 -8.4(9)
N4 Zn1 N3 C11 -143.0(8)
O1W Zn1 N3 C11 62.2(7)
N1 Zn1 N3 C11 179.6(7)
N6 Zn1 N3 C11 -27.5(7)
N4 Zn1 N3 C10 45.1(12)
O1W Zn1 N3 C10 -109.8(5)
N1 Zn1 N3 C10 7.7(5)
N6 Zn1 N3 C10 160.6(5)
O1W Zn1 N4 C14 111.3(6)
N1 Zn1 N4 C14 -6.5(6)
N3 Zn1 N4 C14 -43.2(12)
N6 Zn1 N4 C14 -158.3(6)
O1W Zn1 N4 C15 -61.9(7)
N1 Zn1 N4 C15 -179.7(6)
N3 Zn1 N4 C15 143.6(8)
N6 Zn1 N4 C15 28.5(7)
N4 Zn1 N6 C17 -86(4)
O1W Zn1 N6 C17 15(4)
N1 Zn1 N6 C17 -179(100)
N3 Zn1 N6 C17 109(4)
N1 N2 C1 C14 0.9(10)
N1 N2 C1 C2 -176.9(6)
C3 O1 C2 O2 0.9(13)
C3 O1 C2 C1 -178.7(9)
N2 C1 C2 O2 -3.0(11)
C14 C1 C2 O2 179.2(7)
N2 C1 C2 O1 176.7(6)
C14 C1 C2 O1 -1.2(11)
C2 O1 C3 C4 160.2(14)
N2 N1 C5 C6 0.6(10)
Zn1 N1 C5 C6 -173.5(6)
N2 N1 C5 C10 -179.8(6)
Zn1 N1 C5 C10 6.0(8)
N1 C5 C6 C7 179.7(8)
C10 C5 C6 C7 0.2(12)
C5 C6 C7 C8 -0.8(15)
C6 C7 C8 C9 1.0(18)
C7 C8 C9 C10 -0.7(17)
C7 C8 C9 C13 -179.2(11)
C11 N3 C10 C9 0.6(12)
Zn1 N3 C10 C9 173.3(7)
C11 N3 C10 C5 -179.6(7)
Zn1 N3 C10 C5 -6.9(9)
C8 C9 C10 N3 179.9(9)
C13 C9 C10 N3 -1.4(14)
C8 C9 C10 C5 0.1(14)
C13 C9 C10 C5 178.8(9)
C6 C5 C10 N3 -179.7(7)
N1 C5 C10 N3 0.8(10)
C6 C5 C10 C9 0.1(12)
N1 C5 C10 C9 -179.4(7)
C10 N3 C11 C12 -0.3(13)
Zn1 N3 C11 C12 -171.9(8)
N3 C11 C12 C13 1.1(18)
C11 C12 C13 C9 -2(2)
C8 C9 C13 C12 -179.2(13)
C10 C9 C13 C12 2.2(18)
C15 N4 C14 N5 -0.7(8)
Zn1 N4 C14 N5 -175.1(5)
C15 N4 C14 C1 177.4(7)
Zn1 N4 C14 C1 3.0(10)
C16 N5 C14 N4 1.1(9)
C16 N5 C14 C1 -177.0(7)
N2 C1 C14 N4 1.7(12)
C2 C1 C14 N4 179.3(7)
N2 C1 C14 N5 179.5(7)
C2 C1 C14 N5 -3.0(12)
C14 N4 C15 C16 0.0(9)
Zn1 N4 C15 C16 174.3(6)
N4 C15 C16 N5 0.6(11)
C14 N5 C16 C15 -1.0(11)
Zn1 N6 C17 C18 -83(40)
